data_4349263
loop_
_publ_author_name
'Chakrabarti, Neena'
'Ruccolo, Serge'
'Parkin, Gerard'

_publ_section_title
;
 Cadmium Compounds with an [N<sub>3</sub>C] Atrane Motif: Evidence for the
 Generation of a Cadmium Hydride Species.
;
_journal_issue 23
_journal_name_full 'Inorganic chemistry'
_journal_page_first 12105
_journal_page_last 12109
_journal_paper_doi 10.1021/acs.inorgchem.6b02196
_journal_volume 55
_journal_year 2016
_chemical_formula_sum 'C18 H15 Cd N3 O2 S3'
_chemical_formula_weight 513.91
_space_group_crystal_system monoclinic
_space_group_IT_number 14
_space_group_name_Hall '-P 2yn'
_space_group_name_H-M_alt 'P 1 21/n 1'
_atom_sites_solution_hydrogens geom
_audit_creation_method SHELXL-2014/7
_cell_angle_alpha 90
_cell_angle_beta 99.722(7)
_cell_angle_gamma 90
_cell_formula_units_Z 4
_cell_length_a 8.801(3)
_cell_length_b 15.225(6)
_cell_length_c 14.604(6)
_cell_measurement_reflns_used 2008
_cell_measurement_temperature 150(2)
_cell_measurement_theta_max 20.84
_cell_measurement_theta_min 2.53
_cell_volume 1928.8(13)
_computing_cell_refinement 'Bruker SAINT'
_computing_data_collection 'Bruker APEX2'
_computing_data_reduction 'Bruker SAINT'
_computing_molecular_graphics 'Bruker SHELXTL'
_computing_publication_material 'Bruker SHELXTL'
_computing_structure_refinement 'SHELXL-2014/7 (Sheldrick, 2014)'
_computing_structure_solution 'SHELXS-97 (Sheldrick, 2008)'
_diffrn_ambient_temperature 150(2)
_diffrn_measured_fraction_theta_full 1.000
_diffrn_measured_fraction_theta_max 0.994
_diffrn_measurement_device_type 'Bruker APEX-II CCD'
_diffrn_measurement_method '\f and \w scans'
_diffrn_radiation_type MoK\a
_diffrn_radiation_wavelength 0.71073
_diffrn_reflns_av_R_equivalents 0.0703
_diffrn_reflns_av_unetI/netI 0.1980
_diffrn_reflns_Laue_measured_fraction_full 1.000
_diffrn_reflns_Laue_measured_fraction_max 0.994
_diffrn_reflns_limit_h_max 12
_diffrn_reflns_limit_h_min -12
_diffrn_reflns_limit_k_max 21
_diffrn_reflns_limit_k_min 0
_diffrn_reflns_limit_l_max 20
_diffrn_reflns_limit_l_min 0
_diffrn_reflns_number 5914
_diffrn_reflns_point_group_measured_fraction_full 1.000
_diffrn_reflns_point_group_measured_fraction_max 0.994
_diffrn_reflns_theta_full 25.242
_diffrn_reflns_theta_max 30.622
_diffrn_reflns_theta_min 1.947
_exptl_absorpt_coefficient_mu 1.476
_exptl_absorpt_correction_T_max 0.9299
_exptl_absorpt_correction_T_min 0.8313
_exptl_absorpt_correction_type empirical
_exptl_absorpt_process_details sadabs
_exptl_crystal_colour colorless
_exptl_crystal_density_diffrn 1.770
_exptl_crystal_description plate
_exptl_crystal_F_000 1024
_exptl_crystal_size_max 0.130
_exptl_crystal_size_mid 0.080
_exptl_crystal_size_min 0.050
_refine_diff_density_max 1.054
_refine_diff_density_min -1.383
_refine_diff_density_rms 0.246
_refine_ls_extinction_method none
_refine_ls_goodness_of_fit_ref 1.010
_refine_ls_hydrogen_treatment constr
_refine_ls_matrix_type full
_refine_ls_number_parameters 246
_refine_ls_number_reflns 5914
_refine_ls_number_restraints 0
_refine_ls_restrained_S_all 1.010
_refine_ls_R_factor_all 0.1857
_refine_ls_R_factor_gt 0.0759
_refine_ls_shift/su_max 0.000
_refine_ls_shift/su_mean 0.000
_refine_ls_structure_factor_coef Fsqd
_refine_ls_weighting_details 'w=1/[\s^2^(Fo^2^)+(0.0300P)^2^+0.2176P] where P=(Fo^2^+2Fc^2^)/3'
_refine_ls_weighting_scheme calc
_refine_ls_wR_factor_gt 0.1060
_refine_ls_wR_factor_ref 0.1357
_reflns_Friedel_coverage 0.000
_reflns_number_gt 2875
_reflns_number_total 5914
_reflns_threshold_expression 'I > 2\s(I)'
_cod_data_source_file acta5_SR.cif
_cod_data_source_block acta5
_cod_original_cell_volume 1928.7(13)
_cod_original_sg_symbol_H-M 'P 21/n'
_cod_database_code 4349263
_shelx_shelxl_version_number 2014/7
_shelx_space_group_comment
; 
The symmetry employed for this shelxl refinement is uniquely defined 
by the following loop, which should always be used as a source of 
symmetry information in preference to the above space-group names. 
They are only intended as comments. 
;
_shelx_estimated_absorpt_t_min 0.831
_shelx_estimated_absorpt_t_max 0.930

loop_
_space_group_symop_operation_xyz
'x, y, z'
'-x+1/2, y+1/2, -z+1/2'
'-x, -y, -z'
'x-1/2, -y-1/2, z-1/2'

loop_
_atom_site_label
_atom_site_type_symbol
_atom_site_fract_x
_atom_site_fract_y
_atom_site_fract_z
_atom_site_U_iso_or_equiv
_atom_site_adp_type
_atom_site_occupancy
_atom_site_site_symmetry_order
_atom_site_calc_flag
_atom_site_refinement_flags_posn
_atom_site_refinement_flags_adp
Cd Cd 0.25685(6) 0.68223(3) 0.29265(4) 0.02514(14) Uani 1 1 d . .
S3 S 0.3897(2) 0.73374(13) 0.09173(14) 0.0352(5) Uani 1 1 d . .
S2 S 0.1405(2) 0.84483(12) 0.13396(13) 0.0339(5) Uani 1 1 d . .
S1 S 0.0757(2) 0.66763(13) 0.06635(13) 0.0394(5) Uani 1 1 d . .
N2 N 0.1657(6) 0.8198(4) 0.3186(4) 0.0256(12) Uani 1 1 d . .
C C 0.2134(8) 0.7353(4) 0.1369(5) 0.0242(16) Uani 1 1 d . .
C31 C 0.5372(8) 0.7223(4) 0.1872(5) 0.0252(16) Uani 1 1 d . .
C32 C 0.6894(9) 0.7367(4) 0.1697(6) 0.0303(18) Uani 1 1 d . .
H32A H 0.7070 0.7538 0.1099 0.036 Uiso 1 1 calc R U
C33 C 0.8081(9) 0.7254(5) 0.2403(6) 0.0318(19) Uani 1 1 d . .
H33A H 0.9107 0.7328 0.2295 0.038 Uiso 1 1 calc R U
N1 N 0.0844(7) 0.5753(4) 0.2255(4) 0.0307(15) Uani 1 1 d . .
C22 C 0.0700(9) 0.9586(4) 0.2610(5) 0.0305(18) Uani 1 1 d . .
H22A H 0.0446 0.9975 0.2098 0.037 Uiso 1 1 calc R U
C21 C 0.1284(8) 0.8751(4) 0.2484(5) 0.0263(16) Uani 1 1 d . .
N3 N 0.5122(7) 0.7006(4) 0.2716(4) 0.0280(15) Uani 1 1 d . .
C23 C 0.0501(9) 0.9836(5) 0.3475(6) 0.037(2) Uani 1 1 d . .
H23A H 0.0102 1.0402 0.3572 0.044 Uiso 1 1 calc R U
C15 C 0.0383(10) 0.5086(5) 0.2748(7) 0.043(2) Uani 1 1 d . .
H15A H 0.0816 0.5031 0.3386 0.051 Uiso 1 1 calc R U
C24 C 0.0882(10) 0.9261(5) 0.4219(6) 0.044(2) Uani 1 1 d . .
H24A H 0.0751 0.9421 0.4829 0.053 Uiso 1 1 calc R U
C11 C 0.0234(8) 0.5818(5) 0.1366(5) 0.0297(18) Uani 1 1 d . .
O2 O 0.1629(7) 0.6513(3) 0.4422(4) 0.0476(16) Uani 1 1 d . .
C2 C 0.2744(10) 0.5363(5) 0.5407(6) 0.044(2) Uani 1 1 d . .
H2A H 0.2744 0.5713 0.5970 0.066 Uiso 1 1 calc R U
H2B H 0.3686 0.5009 0.5475 0.066 Uiso 1 1 calc R U
H2C H 0.1842 0.4975 0.5310 0.066 Uiso 1 1 calc R U
C1 C 0.2681(9) 0.5962(5) 0.4591(5) 0.0295(18) Uani 1 1 d . .
C34 C 0.7826(9) 0.7031(5) 0.3280(6) 0.041(2) Uani 1 1 d . .
H34A H 0.8661 0.6968 0.3781 0.049 Uiso 1 1 calc R U
C35 C 0.6325(8) 0.6902(5) 0.3412(5) 0.0330(18) Uani 1 1 d . .
H35A H 0.6135 0.6736 0.4009 0.040 Uiso 1 1 calc R U
C12 C -0.0861(9) 0.5232(5) 0.0926(6) 0.041(2) Uani 1 1 d . .
H12A H -0.1291 0.5303 0.0288 0.049 Uiso 1 1 calc R U
C14 C -0.0681(10) 0.4491(5) 0.2361(7) 0.045(2) Uani 1 1 d . .
H14A H -0.0994 0.4034 0.2732 0.055 Uiso 1 1 calc R U
C13 C -0.1310(10) 0.4544(5) 0.1433(7) 0.049(2) Uani 1 1 d . .
H13A H -0.2031 0.4120 0.1151 0.059 Uiso 1 1 calc R U
O1 O 0.3647(6) 0.5863(3) 0.4059(3) 0.0341(12) Uani 1 1 d . .
C25 C 0.1446(10) 0.8464(5) 0.4040(6) 0.040(2) Uani 1 1 d . .
H25A H 0.1711 0.8068 0.4544 0.048 Uiso 1 1 calc R U

loop_
_atom_site_aniso_label
_atom_site_aniso_U_11
_atom_site_aniso_U_22
_atom_site_aniso_U_33
_atom_site_aniso_U_23
_atom_site_aniso_U_13
_atom_site_aniso_U_12
Cd 0.0255(3) 0.0266(3) 0.0244(3) 0.0038(3) 0.0073(2) 0.0032(3)
S3 0.0341(11) 0.0440(12) 0.0296(11) 0.0023(9) 0.0117(9) 0.0027(10)
S2 0.0498(14) 0.0278(10) 0.0250(10) 0.0035(8) 0.0089(9) 0.0073(9)
S1 0.0472(13) 0.0426(13) 0.0270(10) -0.0029(9) 0.0023(9) -0.0149(10)
N2 0.030(3) 0.024(3) 0.023(3) -0.002(3) 0.006(3) 0.004(3)
C 0.028(4) 0.028(4) 0.018(4) -0.006(3) 0.009(3) 0.001(3)
C31 0.027(4) 0.021(4) 0.031(4) -0.008(3) 0.015(3) -0.004(3)
C32 0.039(5) 0.021(4) 0.034(5) -0.005(4) 0.018(4) -0.002(4)
C33 0.025(4) 0.033(4) 0.041(5) -0.015(4) 0.017(4) -0.001(4)
N1 0.027(4) 0.024(3) 0.040(4) 0.006(3) 0.004(3) 0.001(3)
C22 0.040(5) 0.021(4) 0.031(5) 0.000(3) 0.008(4) -0.001(3)
C21 0.024(4) 0.023(4) 0.031(4) -0.003(3) 0.002(3) -0.003(3)
N3 0.023(3) 0.031(4) 0.032(4) -0.002(3) 0.009(3) -0.001(3)
C23 0.042(5) 0.029(4) 0.040(5) -0.006(4) 0.008(4) -0.001(4)
C15 0.056(6) 0.028(4) 0.045(6) 0.002(4) 0.011(5) -0.004(4)
C24 0.077(7) 0.031(5) 0.027(5) 0.001(4) 0.017(5) 0.010(4)
C11 0.027(4) 0.034(4) 0.031(5) -0.005(4) 0.016(4) 0.002(4)
O2 0.060(4) 0.039(3) 0.050(4) 0.017(3) 0.025(3) 0.017(3)
C2 0.056(6) 0.044(5) 0.033(5) 0.005(4) 0.009(4) 0.004(4)
C1 0.038(5) 0.030(4) 0.021(4) 0.000(3) 0.005(4) -0.005(4)
C34 0.024(4) 0.040(5) 0.054(6) -0.010(4) -0.005(4) 0.007(4)
C35 0.028(4) 0.037(5) 0.034(4) -0.006(4) 0.004(3) 0.007(4)
C12 0.039(5) 0.040(5) 0.044(5) -0.022(4) 0.006(4) -0.013(4)
C14 0.044(6) 0.035(5) 0.063(7) -0.003(5) 0.025(5) -0.007(4)
C13 0.050(6) 0.034(5) 0.066(7) -0.016(5) 0.020(5) -0.018(4)
O1 0.035(3) 0.041(3) 0.028(3) 0.006(2) 0.010(3) 0.005(3)
C25 0.059(6) 0.034(5) 0.028(5) 0.008(4) 0.012(4) 0.010(4)

loop_
_atom_type_symbol
_atom_type_description
_atom_type_scat_dispersion_real
_atom_type_scat_dispersion_imag
_atom_type_scat_source
C C 0.0033 0.0016 'International Tables Vol C Tables 4.2.6.8 and 6.1.1.4'
H H 0.0000 0.0000 'International Tables Vol C Tables 4.2.6.8 and 6.1.1.4'
N N 0.0061 0.0033 'International Tables Vol C Tables 4.2.6.8 and 6.1.1.4'
O O 0.0106 0.0060 'International Tables Vol C Tables 4.2.6.8 and 6.1.1.4'
S S 0.1246 0.1234 'International Tables Vol C Tables 4.2.6.8 and 6.1.1.4'
Cd Cd -0.8075 1.2024 'International Tables Vol C Tables 4.2.6.8 and 6.1.1.4'

loop_
_geom_angle_atom_site_label_1
_geom_angle_atom_site_label_2
_geom_angle_atom_site_label_3
_geom_angle
O1 Cd N2 125.19(19)
O1 Cd N1 91.1(2)
N2 Cd N1 119.1(2)
O1 Cd N3 83.1(2)
N2 Cd N3 106.45(19)
N1 Cd N3 127.0(2)
O1 Cd C 152.4(2)
N2 Cd C 81.0(2)
N1 Cd C 81.2(2)
N3 Cd C 80.6(2)
O1 Cd O2 53.72(18)
N2 Cd O2 81.48(19)
N1 Cd O2 87.0(2)
N3 Cd O2 127.1(2)
C Cd O2 150.7(2)
O1 Cd C1 26.89(19)
N2 Cd C1 104.5(2)
N1 Cd C1 87.8(2)
N3 Cd C1 106.3(2)
C Cd C1 169.1(2)
O2 Cd C1 26.87(18)
C31 S3 C 106.3(3)
C21 S2 C 107.6(3)
C11 S1 C 108.1(3)
C21 N2 C25 117.9(6)
C21 N2 Cd 120.0(5)
C25 N2 Cd 122.1(5)
S1 C S2 108.6(4)
S1 C S3 109.1(3)
S2 C S3 109.6(4)
S1 C Cd 109.9(3)
S2 C Cd 109.8(3)
S3 C Cd 109.8(3)
N3 C31 C32 120.9(7)
N3 C31 S3 123.2(5)
C32 C31 S3 115.9(6)
C33 C32 C31 118.3(7)
C32 C33 C34 120.9(7)
C11 N1 C15 118.2(7)
C11 N1 Cd 119.3(5)
C15 N1 Cd 122.5(6)
C23 C22 C21 119.0(7)
N2 C21 C22 121.8(7)
N2 C21 S2 121.5(5)
C22 C21 S2 116.6(6)
C31 N3 C35 119.7(6)
C31 N3 Cd 117.7(5)
C35 N3 Cd 122.6(5)
C22 C23 C24 119.9(7)
N1 C15 C14 122.0(9)
C25 C24 C23 117.4(7)
N1 C11 C12 122.8(7)
N1 C11 S1 121.5(6)
C12 C11 S1 115.7(6)
C1 O2 Cd 87.4(4)
O2 C1 O1 121.3(7)
O2 C1 C2 119.7(7)
O1 C1 C2 118.9(7)
O2 C1 Cd 65.7(4)
O1 C1 Cd 55.7(4)
C2 C1 Cd 170.9(6)
C33 C34 C35 118.3(8)
N3 C35 C34 121.9(8)
C13 C12 C11 118.6(9)
C15 C14 C13 120.3(8)
C14 C13 C12 118.0(8)
C1 O1 Cd 97.4(5)
C24 C25 N2 124.0(7)

loop_
_geom_bond_atom_site_label_1
_geom_bond_atom_site_label_2
_geom_bond_distance
Cd O1 2.289(5)
Cd N2 2.297(6)
Cd N1 2.327(6)
Cd N3 2.336(6)
Cd C 2.383(7)
Cd O2 2.507(5)
Cd C1 2.748(7)
S3 C31 1.746(8)
S3 C 1.785(7)
S2 C21 1.755(8)
S2 C 1.785(7)
S1 C11 1.770(7)
S1 C 1.781(7)
N2 C21 1.324(9)
N2 C25 1.353(9)
C31 N3 1.330(9)
C31 C32 1.422(9)
C32 C33 1.349(10)
C33 C34 1.380(11)
N1 C11 1.323(9)
N1 C15 1.345(9)
C22 C23 1.359(10)
C22 C21 1.395(9)
N3 C35 1.347(9)
C23 C24 1.391(10)
C15 C14 1.356(11)
C24 C25 1.352(10)
C11 C12 1.389(10)
O2 C1 1.243(8)
C2 C1 1.494(10)
C1 O1 1.254(8)
C34 C35 1.380(10)
C12 C13 1.379(11)
C14 C13 1.376(12)
